data_7202513
loop_
_publ_author_name
'Paulus, Erich F.'
'Leusen, Frank J. J.'
'Schmidt, Martin U.'

_publ_section_title
;
 Crystal structures of quinacridones
;
_journal_issue 2
_journal_name_full CrystEngComm
_journal_page_first 131
_journal_paper_doi 10.1039/b613059c
_journal_volume 9
_journal_year 2007
_chemical_formula_sum 'C20 H12 N2 O2'
_chemical_formula_weight 312.32
_chemical_name_common 'gamma-quinacridone (Pigment Violet 19, gamma phase)'
_chemical_name_systematic
;
7,14-dioxo-5,7,12,14-tetrahydro-chinolino-[2,3-b]-acridin
;
_space_group_IT_number 14
_symmetry_cell_setting monoclinic
_symmetry_space_group_name_Hall '-P 2ybc'
_symmetry_space_group_name_H-M 'P 1 21/c 1'
_atom_sites_solution_hydrogens geom
_atom_sites_solution_primary direct
_atom_sites_solution_secondary difmap
_audit_creation_method 'SHELXTL-plus (Sheldrick, 1997)'
_cell_angle_alpha 90.00
_cell_angle_beta 100.44(1)
_cell_angle_gamma 90.00
_cell_formula_units_Z 2
_cell_length_a 13.697(9)
_cell_length_b 3.881(3)
_cell_length_c 13.4020(10)
_cell_measurement_reflns_used 23
_cell_measurement_temperature 293(2)
_cell_measurement_theta_max 14
_cell_measurement_theta_min 3
_cell_volume 700.6(7)
_computing_molecular_graphics 'SHELXTL-plus (Sheldrick, 1997)'
_computing_publication_material 'SHELXTL-plus (Sheldrick, 1997)'
_computing_structure_refinement 'SHELXTL-plus (Sheldrick, 1997)'
_computing_structure_solution 'SHELXTL-plus (Sheldrick, 1997)'
_diffrn_ambient_temperature 293(2)
_diffrn_measured_fraction_theta_full 0.999
_diffrn_measured_fraction_theta_max 0.999
_diffrn_measurement_device_type
;
computer controlled 4-circle diffractometer P3 (Nicolet)
;
_diffrn_measurement_method
;
two theta/theta scan, scintillation counter
;
_diffrn_radiation_monochromator graphite
_diffrn_radiation_source 'fine-focus sealed tube'
_diffrn_radiation_type MoK\a
_diffrn_radiation_wavelength 0.71070
_diffrn_reflns_av_R_equivalents 0.0717
_diffrn_reflns_av_sigmaI/netI 0.1575
_diffrn_reflns_limit_h_max 14
_diffrn_reflns_limit_h_min -14
_diffrn_reflns_limit_k_max 0
_diffrn_reflns_limit_k_min -4
_diffrn_reflns_limit_l_max 14
_diffrn_reflns_limit_l_min 0
_diffrn_reflns_number 895
_diffrn_reflns_theta_full 21.98
_diffrn_reflns_theta_max 21.98
_diffrn_reflns_theta_min 3.02
_diffrn_standards_decay_% 'no decay'
_diffrn_standards_interval_count 'every 20 reflections'
_diffrn_standards_number 1
_exptl_absorpt_coefficient_mu 0.098
_exptl_crystal_colour 'dark red'
_exptl_crystal_density_diffrn 1.480
_exptl_crystal_density_meas 1.47
_exptl_crystal_density_method
;
suspension in aqueous K(2)HgJ(4) solution
;
_exptl_crystal_description 'very thin plates'
_exptl_crystal_F_000 324
_exptl_crystal_size_max 0.65mm
_exptl_crystal_size_mid 0.3mm
_exptl_crystal_size_min 0.01mm
_refine_diff_density_max 0.874
_refine_diff_density_min -0.745
_refine_diff_density_rms 0.291
_refine_ls_extinction_coef 1.4(3)
_refine_ls_extinction_expression Fc^*^=kFc[1+0.001xFc^2^\l^3^/sin(2\q)]^-1/4^
_refine_ls_extinction_method 'SHELXTL-plus (Sheldrick, 1997)'
_refine_ls_goodness_of_fit_ref 1.289
_refine_ls_hydrogen_treatment mixed
_refine_ls_matrix_type full
_refine_ls_number_parameters 98
_refine_ls_number_reflns 846
_refine_ls_number_restraints 0
_refine_ls_restrained_S_all 1.289
_refine_ls_R_factor_all 0.2742
_refine_ls_R_factor_gt 0.2090
_refine_ls_shift/su_max 0.000
_refine_ls_shift/su_mean 0.000
_refine_ls_structure_factor_coef Fsqd
_refine_ls_weighting_details 'calc w=1/[\s^2^(Fo^2^)+(0.2000P)^2^+0.0000P] where P=(Fo^2^+2Fc^2^)/3'
_refine_ls_weighting_scheme calc
_refine_ls_wR_factor_gt 0.4250
_refine_ls_wR_factor_ref 0.4555
_reflns_number_gt 330
_reflns_number_total 846
_reflns_threshold_expression >2sigma(I)
_cod_data_source_file b613059c.txt
_cod_data_source_block 0188
_cod_original_sg_symbol_H-M 'P 2(1)/c'
_cod_database_code 7202513

loop_
_symmetry_equiv_pos_as_xyz
'x, y, z'
'x, -y+1/2, z+1/2'
'-x, -y, -z'
'-x, y-1/2, -z-1/2'

loop_
_atom_site_label
_atom_site_type_symbol
_atom_site_fract_x
_atom_site_fract_y
_atom_site_fract_z
_atom_site_U_iso_or_equiv
_atom_site_adp_type
_atom_site_occupancy
_atom_site_symmetry_multiplicity
_atom_site_calc_flag
_atom_site_refinement_flags
_atom_site_disorder_assembly
_atom_site_disorder_group
O1 O 0.3291(10) 0.422(3) 0.1445(7) 0.113(5) Uani 1 1 d . . .
N1 N 0.3499(9) 0.227(3) -0.1485(8) 0.066(4) Uani 1 1 d . . .
H1 H 0.3542 0.1886 -0.2107 0.100 Uiso 1 1 calc R . .
C01 C 0.1700(13) 0.618(5) -0.0122(11) 0.076(5) Uani 1 1 d . . .
H01 H 0.1635 0.6664 0.0542 0.114 Uiso 1 1 calc R . .
C02 C 0.0947(14) 0.716(5) -0.0889(11) 0.094(6) Uani 1 1 d . . .
H02 H 0.0383 0.8260 -0.0751 0.141 Uiso 1 1 calc R . .
C03 C 0.1060(15) 0.642(6) -0.1927(11) 0.089(6) Uani 1 1 d . . .
H03 H 0.0552 0.6931 -0.2467 0.134 Uiso 1 1 calc R . .
C04 C 0.1923(14) 0.496(5) -0.2097(11) 0.088(6) Uani 1 1 d . . .
H04 H 0.2005 0.4629 -0.2764 0.132 Uiso 1 1 calc R . .
C05 C 0.2676(13) 0.397(4) -0.1325(9) 0.061(5) Uani 1 1 d . . .
C06 C 0.2561(11) 0.448(4) -0.0281(8) 0.056(4) Uani 1 1 d . . .
C07 C 0.4262(11) 0.109(4) -0.0774(9) 0.054(4) Uani 1 1 d . . .
C08 C 0.4189(12) 0.180(4) 0.0283(9) 0.055(4) Uani 1 1 d . . .
C09 C 0.3344(12) 0.351(4) 0.0509(9) 0.063(5) Uani 1 1 d . . .
C10 C 0.4939(14) 0.054(4) 0.0985(9) 0.068(5) Uani 1 1 d . . .
H10 H 0.4897 0.0840 0.1664 0.103 Uiso 1 1 calc R . .

loop_
_atom_site_aniso_label
_atom_site_aniso_U_11
_atom_site_aniso_U_22
_atom_site_aniso_U_33
_atom_site_aniso_U_23
_atom_site_aniso_U_13
_atom_site_aniso_U_12
O1 0.199(13) 0.113(11) 0.043 -0.009(7) 0.059(6) 0.033(10)
N1 0.099(10) 0.070(9) 0.035 0.012(6) 0.024(6) 0.019(9)
C01 0.092(12) 0.086(13) 0.050 0.029(9) 0.012(9) 0.024(12)
C02 0.124(15) 0.114(16) 0.051 0.001(11) 0.034(9) 0.038(14)
C03 0.102(13) 0.113(16) 0.054 0.013(11) 0.016(9) -0.003(14)
C04 0.113(15) 0.104(17) 0.045 0.010(10) 0.005(9) 0.014(13)
C05 0.099(12) 0.058(10) 0.028 0.011(7) 0.017(7) 0.024(10)
C06 0.063(10) 0.078(11) 0.028 -0.019(7) 0.015(6) -0.008(10)
C07 0.066(10) 0.066(11) 0.030 0.018(8) 0.006(7) -0.007(10)
C08 0.093(11) 0.047(10) 0.027 0.018(7) 0.012(7) 0.002(9)
C09 0.068(10) 0.085(13) 0.038 -0.019(9) 0.011(7) -0.002(10)
C10 0.133(14) 0.047(10) 0.036 0.009(8) 0.046(8) -0.001(11)

loop_
_atom_type_symbol
_atom_type_description
_atom_type_scat_dispersion_real
_atom_type_scat_dispersion_imag
_atom_type_scat_source
C C 0.0033 0.0016 'International Tables Vol C Tables 4.2.6.8 and 6.1.1.4'
H H 0.0000 0.0000 'International Tables Vol C Tables 4.2.6.8 and 6.1.1.4'
N N 0.0061 0.0033 'International Tables Vol C Tables 4.2.6.8 and 6.1.1.4'
O O 0.0106 0.0060 'International Tables Vol C Tables 4.2.6.8 and 6.1.1.4'

loop_
_geom_angle_atom_site_label_1
_geom_angle_atom_site_label_2
_geom_angle_atom_site_label_3
_geom_angle
_geom_angle_site_symmetry_1
_geom_angle_site_symmetry_3
_geom_angle_publ_flag
C05 N1 C07 127.5(12) . . ?
C05 N1 H1 116.3 . . ?
C07 N1 H1 116.3 . . ?
C02 C01 C06 123.8(15) . . ?
C02 C01 H01 118.1 . . ?
C06 C01 H01 118.1 . . ?
C01 C02 C03 117.7(18) . . ?
C01 C02 H02 121.1 . . ?
C03 C02 H02 121.1 . . ?
C04 C03 C02 119.1(17) . . ?
C04 C03 H03 120.4 . . ?
C02 C03 H03 120.4 . . ?
C03 C04 C05 122.9(16) . . ?
C03 C04 H04 118.5 . . ?
C05 C04 H04 118.5 . . ?
N1 C05 C04 123.3(14) . . ?
N1 C05 C06 117.3(13) . . ?
C04 C05 C06 119.2(17) . . ?
C01 C06 C09 123.9(12) . . ?
C01 C06 C05 117.0(14) . . ?
C09 C06 C05 119.0(14) . . ?
C10 C07 N1 124.5(13) 3_655 . ?
C10 C07 C08 119.6(12) 3_655 . ?
N1 C07 C08 115.9(15) . . ?
C10 C08 C09 124.7(12) . . ?
C10 C08 C07 115.4(13) . . ?
C09 C08 C07 119.8(13) . . ?
O1 C09 C08 119.9(13) . . ?
O1 C09 C06 119.8(15) . . ?
C08 C09 C06 120.3(12) . . ?
C07 C10 C08 124.9(12) 3_655 . ?
C07 C10 H10 117.6 3_655 . ?
C08 C10 H10 117.6 . . ?

loop_
_geom_bond_atom_site_label_1
_geom_bond_atom_site_label_2
_geom_bond_distance
_geom_bond_site_symmetry_2
_geom_bond_publ_flag
O1 C09 1.300(15) . ?
N1 C05 1.355(17) . ?
N1 C07 1.359(16) . ?
N1 H1 0.8600 . ?
C01 C02 1.37(2) . ?
C01 C06 1.400(19) . ?
C01 H01 0.9300 . ?
C02 C03 1.46(2) . ?
C02 H02 0.9300 . ?
C03 C04 1.37(2) . ?
C03 H03 0.9300 . ?
C04 C05 1.38(2) . ?
C04 H04 0.9300 . ?
C05 C06 1.450(17) . ?
C06 C09 1.415(19) . ?
C07 C10 1.339(18) 3_655 ?
C07 C08 1.464(18) . ?
C08 C10 1.351(19) . ?
C08 C09 1.413(19) . ?
C10 C07 1.339(18) 3_655 ?
C10 H10 0.9300 . ?

loop_
_geom_hbond_atom_site_label_D
_geom_hbond_atom_site_label_H
_geom_hbond_atom_site_label_A
_geom_hbond_distance_DH
_geom_hbond_distance_HA
_geom_hbond_distance_DA
_geom_hbond_angle_DHA
_geom_hbond_site_symmetry_A
N1 H1 O1 0.86 1.96 2.797(14) 165.8 2_554

loop_
_geom_torsion_atom_site_label_1
_geom_torsion_atom_site_label_2
_geom_torsion_atom_site_label_3
_geom_torsion_atom_site_label_4
_geom_torsion
_geom_torsion_site_symmetry_1
_geom_torsion_site_symmetry_2
_geom_torsion_site_symmetry_3
_geom_torsion_site_symmetry_4
_geom_torsion_publ_flag
C06 C01 C02 C03 -1(3) . . . . ?
C01 C02 C03 C04 -3(3) . . . . ?
C02 C03 C04 C05 4(3) . . . . ?
C07 N1 C05 C04 -177.8(16) . . . . ?
C07 N1 C05 C06 -3(2) . . . . ?
C03 C04 C05 N1 174.4(17) . . . . ?
C03 C04 C05 C06 0(3) . . . . ?
C02 C01 C06 C09 179.2(19) . . . . ?
C02 C01 C06 C05 4(3) . . . . ?
N1 C05 C06 C01 -178.7(14) . . . . ?
C04 C05 C06 C01 -4(2) . . . . ?
N1 C05 C06 C09 6(2) . . . . ?
C04 C05 C06 C09 -179.0(15) . . . . ?
C05 N1 C07 C10 -179.3(15) . . . 3_655 ?
C05 N1 C07 C08 -1(2) . . . . ?
C10 C07 C08 C10 -3(2) 3_655 . . . ?
N1 C07 C08 C10 178.4(13) . . . . ?
C10 C07 C08 C09 -179.6(14) 3_655 . . . ?
N1 C07 C08 C09 2(2) . . . . ?
C10 C08 C09 O1 6(2) . . . . ?
C07 C08 C09 O1 -178.0(14) . . . . ?
C10 C08 C09 C06 -174.9(16) . . . . ?
C07 C08 C09 C06 1(2) . . . . ?
C01 C06 C09 O1 -1(3) . . . . ?
C05 C06 C09 O1 174.0(15) . . . . ?
C01 C06 C09 C08 180.0(15) . . . . ?
C05 C06 C09 C08 -5(2) . . . . ?
C09 C08 C10 C07 179.6(15) . . . 3_655 ?
C07 C08 C10 C07 3(2) . . . 3_655 ?
